data_4116561
loop_
_publ_author_name
'Phalguni Chaudhuri'
'Martina Hess'
'Jochen M\"uller'
'Knut Hildenbrand'
'Eckhard Bill'
'Thomas Weyherm\"uller'
'Karl Wieghardt'

_publ_section_title
;
 Aerobic Oxidation of Primary Alcohols (Including Methanol) by Copper(II)-
 and Zinc(II)-Phenoxyl Radical Catalysts
;
_journal_name_full 'Journal of the American Chemical Society'
_journal_page_first 9599
_journal_page_last 9610
_journal_paper_doi 10.1021/ja991481t
_journal_volume 121
_journal_year 1999
_chemical_formula_structural '[C34 H44 N2 O2 Zn], MeCN'
_chemical_formula_sum 'C36 H47 N3 O2 Zn'
_chemical_formula_weight 619.14
_chemical_name_systematic
; 
 ? 
;
_space_group_IT_number 2
_symmetry_cell_setting triclinic
_symmetry_space_group_name_Hall '-P 1'
_symmetry_space_group_name_H-M 'P -1'
_atom_sites_solution_hydrogens geom
_atom_sites_solution_primary direct
_atom_sites_solution_secondary difmap
_audit_creation_method SHELXL
_cell_angle_alpha 83.95(2)
_cell_angle_beta 75.41(2)
_cell_angle_gamma 69.11(2)
_cell_formula_units_Z 2
_cell_length_a 10.173(1)
_cell_length_b 10.440(1)
_cell_length_c 16.856(2)
_cell_measurement_reflns_used 6182
_cell_measurement_temperature 100(2)
_cell_volume 1618.4(4)
_computing_cell_refinement 'Siemens SAINT'
_computing_data_collection 'Siemens SAINT'
_computing_data_reduction 'Siemens SAINT'
_computing_structure_refinement 'SHELXL-93 (Sheldrick, 1993)'
_computing_structure_solution 'SHELXS-86 (Sheldrick, 1990)'
_diffrn_ambient_temperature 100(2)
_diffrn_measurement_device 'Siemens SMART CCD-Detector'
_diffrn_measurement_method '\w, 0.3 deg./frame'
_diffrn_radiation_monochromator graphite
_diffrn_radiation_source 'fine-focus sealed tube'
_diffrn_radiation_type MoK\a
_diffrn_radiation_wavelength 0.71073
_diffrn_reflns_av_R_equivalents 0.0323
_diffrn_reflns_av_sigmaI/netI 0.0713
_diffrn_reflns_limit_h_max 15
_diffrn_reflns_limit_h_min -15
_diffrn_reflns_limit_k_max 16
_diffrn_reflns_limit_k_min -10
_diffrn_reflns_limit_l_max 19
_diffrn_reflns_limit_l_min -26
_diffrn_reflns_number 15697
_diffrn_reflns_theta_max 29.99
_diffrn_reflns_theta_min 2.09
_exptl_absorpt_coefficient_mu 0.794
_exptl_absorpt_correction_T_max 0.928
_exptl_absorpt_correction_T_min 0.727
_exptl_absorpt_correction_type 'SADABS, G.M. Sheldrick 1994'
_exptl_crystal_colour green
_exptl_crystal_density_diffrn 1.271
_exptl_crystal_description 'transparent platelett'
_exptl_crystal_F_000 660
_exptl_crystal_size_max 0.38
_exptl_crystal_size_mid 0.21
_exptl_crystal_size_min 0.06
_refine_diff_density_max 0.585
_refine_diff_density_min -0.574
_refine_diff_density_rms 0.083
_refine_ls_extinction_method none
_refine_ls_goodness_of_fit_all 1.040
_refine_ls_goodness_of_fit_obs 1.134
_refine_ls_matrix_type full
_refine_ls_number_parameters 392
_refine_ls_number_reflns 8533
_refine_ls_number_restraints 0
_refine_ls_restrained_S_all 1.043
_refine_ls_restrained_S_obs 1.134
_refine_ls_R_factor_all 0.0794
_refine_ls_R_factor_obs 0.0483
_refine_ls_shift/esd_max 0.001
_refine_ls_shift/esd_mean 0.000
_refine_ls_structure_factor_coef Fsqd
_refine_ls_weighting_details 'w=1/[\s^2^(Fo^2^)+(0.0644P)^2^+0.0000P] where P=(Fo^2^+2Fc^2^)/3'
_refine_ls_weighting_scheme calc
_refine_ls_wR_factor_all 0.1214
_refine_ls_wR_factor_obs 0.1111
_reflns_number_observed 6157
_reflns_number_total 8554
_reflns_observed_criterion >2sigma(I)
_cod_data_source_file ja991481t_2.cif
_cod_data_source_block '[Zn(L3)]*CH3CN'
_cod_depositor_comments
;
The following automatic conversions were performed:

'_refine_ls_weighting_scheme' value 'calc
w=1/[\s^2^(Fo^2^)+(0.0644P)^2^+0.0000P] where P=(Fo^2^+2Fc^2^)/3' was
changed to 'calc'. New tag '_refine_ls_weighting_details' was
created. The value of the new tag was set to
'w=1/[\s^2^(Fo^2^)+(0.0644P)^2^+0.0000P] where P=(Fo^2^+2Fc^2^)/3'.

Automatic conversion script
Id: cif_fix_values 3143 2015-03-26 13:38:13Z robertas 
;
_cod_original_cell_volume 1618.4(3)
_cod_database_code 4116561

loop_
_symmetry_equiv_pos_as_xyz
'x, y, z'
'-x, -y, -z'

loop_
_atom_site_aniso_label
_atom_site_aniso_U_11
_atom_site_aniso_U_22
_atom_site_aniso_U_33
_atom_site_aniso_U_23
_atom_site_aniso_U_13
_atom_site_aniso_U_12
Zn1 0.01151(14) 0.0205(2) 0.01208(14) 0.00059(10) -0.00263(9) -0.00393(11)
C1 0.0116(10) 0.0118(11) 0.0120(10) -0.0005(8) -0.0028(8) -0.0034(9)
O1 0.0085(7) 0.0198(9) 0.0106(7) 0.0008(6) -0.0015(6) -0.0024(6)
C2 0.0131(10) 0.0116(11) 0.0118(10) 0.0008(8) -0.0042(8) -0.0034(9)
C3 0.0154(11) 0.0148(11) 0.0120(10) 0.0013(8) -0.0042(8) -0.0024(9)
C4 0.0132(11) 0.0145(11) 0.0122(10) -0.0001(8) -0.0002(8) -0.0040(9)
C5 0.0109(10) 0.0170(12) 0.0153(11) 0.0002(8) -0.0034(8) -0.0044(9)
C6 0.0132(10) 0.0119(11) 0.0108(10) 0.0004(8) -0.0040(8) -0.0032(9)
N7 0.0094(8) 0.0122(9) 0.0106(9) 0.0006(7) -0.0016(7) -0.0015(7)
C8 0.0121(10) 0.0108(10) 0.0121(10) 0.0003(8) -0.0024(8) -0.0043(9)
C9 0.0115(10) 0.0155(11) 0.0111(10) 0.0006(8) -0.0011(8) -0.0034(9)
C10 0.0103(10) 0.0161(12) 0.0183(11) -0.0010(9) -0.0012(8) -0.0034(9)
C11 0.0119(10) 0.0149(11) 0.0170(11) -0.0005(8) -0.0056(8) -0.0021(9)
C12 0.0117(10) 0.0146(11) 0.0141(11) -0.0019(8) -0.0032(8) -0.0012(9)
C13 0.0101(10) 0.0108(11) 0.0127(10) -0.0011(8) -0.0021(8) -0.0015(9)
N14 0.0089(8) 0.0141(9) 0.0114(9) -0.0008(7) -0.0017(7) -0.0014(7)
C15 0.0108(10) 0.0140(11) 0.0126(10) 0.0004(8) -0.0024(8) -0.0022(9)
C16 0.0103(10) 0.0110(11) 0.0121(10) 0.0000(8) -0.0029(8) -0.0001(9)
O16 0.0105(7) 0.0200(8) 0.0094(7) -0.0020(6) -0.0019(6) -0.0047(7)
C17 0.0116(10) 0.0136(11) 0.0128(10) -0.0003(8) -0.0037(8) -0.0024(9)
C18 0.0115(10) 0.0201(12) 0.0117(10) -0.0026(8) 0.0008(8) -0.0026(9)
C19 0.0113(10) 0.0145(11) 0.0130(10) 0.0005(8) -0.0047(8) -0.0028(9)
C20 0.0096(10) 0.0148(11) 0.0149(11) 0.0000(8) -0.0040(8) -0.0027(9)
C21 0.0100(10) 0.0169(12) 0.0125(10) 0.0020(8) -0.0040(8) -0.0016(9)
C22 0.0145(11) 0.0149(12) 0.0201(12) 0.0010(9) -0.0036(9) -0.0030(9)
C23 0.0144(11) 0.0179(12) 0.0214(12) -0.0007(9) -0.0047(9) -0.0063(10)
C24 0.0150(12) 0.0321(15) 0.0171(12) 0.0052(10) -0.0074(9) -0.0044(11)
C25 0.0131(11) 0.0215(12) 0.0121(11) 0.0025(9) -0.0004(8) -0.0022(10)
C26 0.0268(14) 0.0228(13) 0.0148(12) -0.0009(9) -0.0016(10) -0.0012(11)
C27 0.0200(12) 0.0247(13) 0.0164(12) 0.0037(10) 0.0036(9) -0.0059(11)
C28 0.0134(12) 0.048(2) 0.0161(12) 0.0049(11) 0.0009(9) -0.0074(12)
C29 0.0086(10) 0.0276(13) 0.0133(11) -0.0027(9) 0.0000(8) -0.0075(10)
C30 0.0094(11) 0.0296(14) 0.0235(12) -0.0026(10) -0.0035(9) -0.0045(10)
C31 0.0216(13) 0.0275(14) 0.0266(13) 0.0034(10) -0.0069(10) -0.0146(11)
C32 0.0141(12) 0.058(2) 0.0160(12) -0.0065(12) 0.0023(9) -0.0177(13)
C33 0.0126(11) 0.0245(13) 0.0126(11) -0.0031(9) -0.0030(8) -0.0051(10)
C34 0.0231(13) 0.045(2) 0.0123(11) -0.0008(10) -0.0054(9) -0.0152(12)
C35 0.0141(11) 0.0356(15) 0.0157(11) -0.0064(10) -0.0045(9) -0.0074(11)
C36 0.0264(14) 0.0269(14) 0.0255(13) -0.0109(11) -0.0107(11) -0.0040(12)
N50 0.040(2) 0.047(2) 0.118(3) 0.001(2) -0.001(2) -0.017(2)
C50 0.036(2) 0.023(2) 0.056(2) 0.0022(13) -0.0164(15) -0.0117(14)
C51 0.043(2) 0.025(2) 0.041(2) 0.0004(13) -0.0008(14) -0.0111(14)

loop_
_atom_site_label
_atom_site_type_symbol
_atom_site_fract_x
_atom_site_fract_y
_atom_site_fract_z
_atom_site_U_iso_or_equiv
_atom_site_thermal_displace_type
_atom_site_occupancy
_atom_site_calc_flag
_atom_site_refinement_flags
Zn1 Zn 0.76957(3) 0.31087(3) 0.44050(2) 0.01522(9) Uani 1 d .
C1 C 0.7720(2) 0.2415(2) 0.59847(13) 0.0119(4) Uani 1 d .
O1 O 0.8655(2) 0.2413(2) 0.52880(9) 0.0139(3) Uani 1 d .
C2 C 0.8177(2) 0.1967(2) 0.67365(13) 0.0122(4) Uani 1 d .
C3 C 0.7110(2) 0.2052(2) 0.74430(13) 0.0148(4) Uani 1 d .
H3 H 0.7402(2) 0.1798(2) 0.79468(13) 0.018 Uiso 1 calc R
C4 C 0.5598(2) 0.2496(2) 0.74704(13) 0.0140(4) Uani 1 d .
C5 C 0.5169(2) 0.2872(2) 0.67464(13) 0.0145(4) Uani 1 d .
H5 H 0.4172(2) 0.3155(2) 0.67468(13) 0.017 Uiso 1 calc R
C6 C 0.6193(2) 0.2844(2) 0.60000(13) 0.0121(4) Uani 1 d .
N7 N 0.5941(2) 0.3155(2) 0.52295(11) 0.0116(4) Uani 1 d .
C8 C 0.4761(2) 0.3549(2) 0.49163(13) 0.0117(4) Uani 1 d .
C9 C 0.3271(2) 0.3912(2) 0.53483(13) 0.0134(4) Uani 1 d .
H9 H 0.3030(2) 0.3865(2) 0.59304(13) 0.016 Uiso 1 calc R
C10 C 0.2199(2) 0.4322(2) 0.49293(14) 0.0155(5) Uani 1 d .
H10 H 0.1220(2) 0.4571(2) 0.52268(14) 0.019 Uiso 1 calc R
C11 C 0.2515(2) 0.4387(2) 0.40522(13) 0.0149(4) Uani 1 d .
H11 H 0.1748(2) 0.4660(2) 0.37770(13) 0.018 Uiso 1 calc R
C12 C 0.3906(2) 0.4061(2) 0.36085(13) 0.0142(4) Uani 1 d .
H12 H 0.4099(2) 0.4117(2) 0.30268(13) 0.017 Uiso 1 calc R
C13 C 0.5080(2) 0.3635(2) 0.40112(13) 0.0118(4) Uani 1 d .
N14 N 0.6472(2) 0.3361(2) 0.36562(11) 0.0123(4) Uani 1 d .
C15 C 0.7260(2) 0.3174(2) 0.28572(13) 0.0132(4) Uani 1 d .
C16 C 0.8693(2) 0.3215(2) 0.27761(13) 0.0121(4) Uani 1 d .
O16 O 0.9076(2) 0.3398(2) 0.34359(9) 0.0134(3) Uani 1 d .
C17 C 0.9634(2) 0.3040(2) 0.19803(13) 0.0131(4) Uani 1 d .
C18 C 0.9152(2) 0.2733(2) 0.13506(13) 0.0157(5) Uani 1 d .
H18 H 0.9787(2) 0.2600(2) 0.08219(13) 0.019 Uiso 1 calc R
C19 C 0.7786(2) 0.2603(2) 0.14351(13) 0.0131(4) Uani 1 d .
C20 C 0.6841(2) 0.2842(2) 0.21920(13) 0.0133(4) Uani 1 d .
H20 H 0.5907(2) 0.2784(2) 0.22664(13) 0.016 Uiso 1 calc R
C21 C 0.9796(2) 0.1348(2) 0.67330(13) 0.0139(4) Uani 1 d .
C22 C 1.0466(2) 0.0049(2) 0.62080(14) 0.0172(5) Uani 1 d .
H22A H 1.1500(5) -0.0360(10) 0.6198(8) 0.026 Uiso 1 calc R
H22B H 1.0340(16) 0.0294(3) 0.5648(3) 0.026 Uiso 1 calc R
H22C H 0.9985(12) -0.0612(7) 0.6444(6) 0.026 Uiso 1 calc R
C23 C 1.0584(2) 0.2360(2) 0.63749(14) 0.0176(5) Uani 1 d .
H23A H 1.1621(3) 0.1915(6) 0.6347(9) 0.026 Uiso 1 calc R
H23B H 1.0201(12) 0.3164(8) 0.6726(6) 0.026 Uiso 1 calc R
H23C H 1.0435(15) 0.2650(13) 0.5823(4) 0.026 Uiso 1 calc R
C24 C 1.0057(3) 0.0924(3) 0.75979(14) 0.0222(5) Uani 1 d .
H24A H 1.1099(3) 0.0540(17) 0.7566(2) 0.033 Uiso 1 calc R
H24B H 0.9614(16) 0.0232(13) 0.7829(4) 0.033 Uiso 1 calc R
H24C H 0.9624(16) 0.1729(4) 0.7949(3) 0.033 Uiso 1 calc R
C25 C 0.4522(2) 0.2557(2) 0.83007(13) 0.0173(5) Uani 1 d .
C26 C 0.4555(3) 0.3669(3) 0.88166(15) 0.0240(5) Uani 1 d .
H26A H 0.3901(15) 0.3696(13) 0.9357(4) 0.036 Uiso 1 calc R
H26B H 0.4245(19) 0.4563(4) 0.8539(6) 0.036 Uiso 1 calc R
H26C H 0.5541(5) 0.3459(10) 0.8882(10) 0.036 Uiso 1 calc R
C27 C 0.4961(3) 0.1155(3) 0.87521(15) 0.0226(5) Uani 1 d .
H27A H 0.4273(11) 0.1199(6) 0.9282(5) 0.034 Uiso 1 calc R
H27B H 0.5934(8) 0.0935(8) 0.8841(9) 0.034 Uiso 1 calc R
H27C H 0.4955(18) 0.0444(4) 0.8419(5) 0.034 Uiso 1 calc R
C28 C 0.2972(3) 0.2906(3) 0.8208(2) 0.0278(6) Uani 1 d .
H28A H 0.2323(4) 0.2946(19) 0.8751(2) 0.042 Uiso 1 calc R
H28B H 0.2931(5) 0.2199(10) 0.7886(10) 0.042 Uiso 1 calc R
H28C H 0.2671(8) 0.3797(9) 0.7927(10) 0.042 Uiso 1 calc R
C29 C 1.1140(2) 0.3164(3) 0.18385(13) 0.0164(5) Uani 1 d .
C30 C 1.2044(2) 0.2102(3) 0.23737(15) 0.0213(5) Uani 1 d .
H30A H 1.2994(7) 0.2198(11) 0.2283(8) 0.032 Uiso 1 calc R
H30B H 1.2166(15) 0.1176(3) 0.2226(7) 0.032 Uiso 1 calc R
H30C H 1.1546(9) 0.2255(11) 0.2953(2) 0.032 Uiso 1 calc R
C31 C 1.0959(3) 0.4615(3) 0.2064(2) 0.0236(5) Uani 1 d .
H31A H 1.0428(17) 0.5288(3) 0.1703(7) 0.035 Uiso 1 calc R
H31B H 1.1914(3) 0.4691(6) 0.1998(11) 0.035 Uiso 1 calc R
H31C H 1.0419(17) 0.4792(7) 0.2635(4) 0.035 Uiso 1 calc R
C32 C 1.1972(3) 0.2928(3) 0.09406(15) 0.0286(6) Uani 1 d .
H32A H 1.1426(10) 0.3611(12) 0.0590(2) 0.043 Uiso 1 calc R
H32B H 1.2100(18) 0.2007(8) 0.0783(4) 0.043 Uiso 1 calc R
H32C H 1.2921(9) 0.3017(20) 0.0875(3) 0.043 Uiso 1 calc R
C33 C 0.7441(2) 0.2086(2) 0.07155(13) 0.0167(5) Uani 1 d .
C34 C 0.8039(3) 0.2698(3) -0.01035(14) 0.0254(6) Uani 1 d .
H34A H 0.9094(3) 0.2402(15) -0.0204(5) 0.038 Uiso 1 calc R
H34B H 0.7632(15) 0.3701(3) -0.0083(4) 0.038 Uiso 1 calc R
H34C H 0.7772(17) 0.2383(15) -0.0547(2) 0.038 Uiso 1 calc R
C35 C 0.5818(3) 0.2447(3) 0.08141(14) 0.0215(5) Uani 1 d .
H35A H 0.5427(4) 0.2008(14) 0.1315(6) 0.032 Uiso 1 calc R
H35B H 0.5642(3) 0.2120(16) 0.0340(5) 0.032 Uiso 1 calc R
H35C H 0.5342(3) 0.3443(3) 0.0851(11) 0.032 Uiso 1 calc R
C36 C 0.8135(3) 0.0515(3) 0.0702(2) 0.0260(6) Uani 1 d .
H36A H 0.9177(4) 0.0254(3) 0.0655(11) 0.039 Uiso 1 calc R
H36B H 0.7970(17) 0.0165(3) 0.0232(7) 0.039 Uiso 1 calc R
H36C H 0.7701(14) 0.0123(3) 0.1210(5) 0.039 Uiso 1 calc R
N50 N 0.4284(4) -0.0273(3) 0.6567(3) 0.0715(11) Uani 1 d .
C50 C 0.5404(3) -0.0408(3) 0.6163(2) 0.0372(7) Uani 1 d .
C51 C 0.6824(3) -0.0576(3) 0.5656(2) 0.0383(7) Uani 1 d .
H51A H 0.7366(9) -0.1554(3) 0.5560(11) 0.058 Uiso 1 calc R
H51B H 0.7337(9) -0.0194(20) 0.5933(6) 0.058 Uiso 1 calc R
H51C H 0.6735(3) -0.0095(19) 0.5130(5) 0.058 Uiso 1 calc R

loop_
_atom_type_symbol
_atom_type_description
_atom_type_scat_dispersion_real
_atom_type_scat_dispersion_imag
_atom_type_scat_source
C C 0.0033 0.0016 'International Tables Vol C Tables 4.2.6.8 and 6.1.1.4'
H H 0.0000 0.0000 'International Tables Vol C Tables 4.2.6.8 and 6.1.1.4'
N N 0.0061 0.0033 'International Tables Vol C Tables 4.2.6.8 and 6.1.1.4'
O O 0.0106 0.0060 'International Tables Vol C Tables 4.2.6.8 and 6.1.1.4'
Zn Zn 0.2839 1.4301 'International Tables Vol C Tables 4.2.6.8 and 6.1.1.4'

loop_
_geom_angle_atom_site_label_1
_geom_angle_atom_site_label_2
_geom_angle_atom_site_label_3
_geom_angle
O1 Zn1 N14 161.70(7)
O1 Zn1 O16 109.42(6)
N14 Zn1 O16 84.30(7)
O1 Zn1 N7 84.74(7)
N14 Zn1 N7 83.04(7)
O16 Zn1 N7 164.95(7)
O1 C1 C2 121.4(2)
O1 C1 C6 119.8(2)
C2 C1 C6 118.7(2)
C1 O1 Zn1 111.12(13)
C3 C2 C1 117.2(2)
C3 C2 C21 122.3(2)
C1 C2 C21 120.4(2)
C2 C3 C4 124.7(2)
C5 C4 C3 118.0(2)
C5 C4 C25 122.6(2)
C3 C4 C25 119.4(2)
C4 C5 C6 120.7(2)
N7 C6 C5 127.7(2)
N7 C6 C1 111.7(2)
C5 C6 C1 120.6(2)
C8 N7 C6 135.0(2)
C8 N7 Zn1 112.83(14)
C6 N7 Zn1 112.09(14)
N7 C8 C9 128.3(2)
N7 C8 C13 114.0(2)
C9 C8 C13 117.7(2)
C10 C9 C8 120.5(2)
C9 C10 C11 121.6(2)
C12 C11 C10 120.6(2)
C11 C12 C13 120.6(2)
N14 C13 C12 126.6(2)
N14 C13 C8 114.3(2)
C12 C13 C8 119.0(2)
C13 N14 C15 134.0(2)
C13 N14 Zn1 114.59(14)
C15 N14 Zn1 111.43(14)
N14 C15 C20 126.6(2)
N14 C15 C16 111.6(2)
C20 C15 C16 121.6(2)
O16 C16 C17 123.1(2)
O16 C16 C15 119.1(2)
C17 C16 C15 117.9(2)
C16 O16 Zn1 109.08(13)
C18 C17 C16 117.5(2)
C18 C17 C29 121.8(2)
C16 C17 C29 120.7(2)
C17 C18 C19 124.9(2)
C20 C19 C18 117.9(2)
C20 C19 C33 121.8(2)
C18 C19 C33 120.1(2)
C19 C20 C15 120.0(2)
C23 C21 C24 107.7(2)
C23 C21 C2 111.5(2)
C24 C21 C2 112.3(2)
C23 C21 C22 109.2(2)
C24 C21 C22 107.7(2)
C2 C21 C22 108.3(2)
C28 C25 C4 112.3(2)
C28 C25 C26 108.5(2)
C4 C25 C26 108.5(2)
C28 C25 C27 108.3(2)
C4 C25 C27 109.7(2)
C26 C25 C27 109.5(2)
C32 C29 C31 108.1(2)
C32 C29 C30 108.1(2)
C31 C29 C30 109.5(2)
C32 C29 C17 111.9(2)
C31 C29 C17 108.9(2)
C30 C29 C17 110.2(2)
C35 C33 C34 108.2(2)
C35 C33 C36 107.8(2)
C34 C33 C36 109.7(2)
C35 C33 C19 111.9(2)
C34 C33 C19 111.1(2)
C36 C33 C19 108.0(2)
N50 C50 C51 179.7(3)

loop_
_geom_bond_atom_site_label_1
_geom_bond_atom_site_label_2
_geom_bond_distance
Zn1 O1 1.922(2)
Zn1 N14 1.924(2)
Zn1 O16 1.943(2)
Zn1 N7 1.955(2)
C1 O1 1.311(3)
C1 C2 1.435(3)
C1 C6 1.449(3)
C2 C3 1.381(3)
C2 C21 1.538(3)
C3 C4 1.429(3)
C4 C5 1.371(3)
C4 C25 1.536(3)
C5 C6 1.412(3)
C6 N7 1.370(3)
N7 C8 1.345(3)
C8 C9 1.437(3)
C8 C13 1.478(3)
C9 C10 1.365(3)
C10 C11 1.431(3)
C11 C12 1.361(3)
C12 C13 1.433(3)
C13 N14 1.328(3)
N14 C15 1.377(3)
C15 C20 1.410(3)
C15 C16 1.444(3)
C16 O16 1.320(3)
C16 C17 1.424(3)
C17 C18 1.384(3)
C17 C29 1.540(3)
C18 C19 1.415(3)
C19 C20 1.375(3)
C19 C33 1.540(3)
C21 C23 1.534(3)
C21 C24 1.539(3)
C21 C22 1.541(3)
C25 C28 1.531(3)
C25 C26 1.537(3)
C25 C27 1.546(3)
C29 C32 1.534(3)
C29 C31 1.537(3)
C29 C30 1.539(3)
C33 C35 1.526(3)
C33 C34 1.534(3)
C33 C36 1.538(4)
N50 C50 1.139(4)
C50 C51 1.441(4)
